data_4516228
loop_
_publ_author_name
'Zou, Jiaoxia'
'Chen, Jinhong'
'Shi, Tao'
'Hou, Yongsheng'
'Cao, Fei'
'Wang, Yongqiang'
'Wang, Xiaodong'
'Jia, Zhong'
'Zhao, Quanyi'
'Wang, Zhen'

_publ_section_title
;
 Phthalimide-Carried Disulfur Transfer To Synthesize Unsymmetrical
 Disulfanes via Copper Catalysis
;
_journal_name_full 'ACS Catalysis'
_journal_page_first 11426
_journal_paper_doi 10.1021/acscatal.9b04326
_journal_year 2019
_chemical_absolute_configuration unk
_chemical_formula_sum 'C18 H20 N2 O5 S2'
_chemical_formula_weight 408.48
_space_group_crystal_system orthorhombic
_space_group_IT_number 19
_space_group_name_Hall 'P 2ac 2ab'
_space_group_name_H-M_alt 'P 21 21 21'
_atom_sites_solution_hydrogens geom
_atom_sites_solution_primary direct
_atom_sites_solution_secondary difmap
_audit_creation_method SHELXL-2014/7
_cell_angle_alpha 90
_cell_angle_beta 90
_cell_angle_gamma 90
_cell_formula_units_Z 4
_cell_length_a 8.8085(10)
_cell_length_b 10.3259(12)
_cell_length_c 22.243(3)
_cell_measurement_reflns_used 4326
_cell_measurement_temperature 296(2)
_cell_measurement_theta_max 26.01
_cell_measurement_theta_min 2.69
_cell_volume 2023.1(4)
_computing_cell_refinement 'Bruker SMART'
_computing_data_collection 'Bruker SMART APEX II'
_computing_data_reduction 'Bruker SAINT'
_computing_molecular_graphics SHELXTL
_computing_publication_material SHELXTL
_computing_structure_refinement 'SHELXL-2014/7 (Sheldrick, 2014)'
_computing_structure_solution 'SHELXL-2014/7 (Sheldrick, 2014)'
_diffrn_ambient_temperature 296(2)
_diffrn_detector_area_resol_mean 'fine-focus sealed tube'
_diffrn_measured_fraction_theta_full 1.000
_diffrn_measured_fraction_theta_max 1.000
_diffrn_measurement_device_type 'Bruker APEX II area detector'
_diffrn_measurement_method '\w scan'
_diffrn_radiation_type MoK\a
_diffrn_radiation_wavelength 0.71073
_diffrn_reflns_av_R_equivalents 0.0247
_diffrn_reflns_av_unetI/netI 0.0293
_diffrn_reflns_Laue_measured_fraction_full 1.000
_diffrn_reflns_Laue_measured_fraction_max 1.000
_diffrn_reflns_limit_h_max 10
_diffrn_reflns_limit_h_min -9
_diffrn_reflns_limit_k_max 12
_diffrn_reflns_limit_k_min -12
_diffrn_reflns_limit_l_max 22
_diffrn_reflns_limit_l_min -27
_diffrn_reflns_number 11462
_diffrn_reflns_point_group_measured_fraction_full 1.000
_diffrn_reflns_point_group_measured_fraction_max 1.000
_diffrn_reflns_theta_full 25.242
_diffrn_reflns_theta_max 26.330
_diffrn_reflns_theta_min 1.831
_exptl_absorpt_coefficient_mu 0.294
_exptl_absorpt_correction_type multi-scan
_exptl_absorpt_process_details SADABS
_exptl_crystal_colour colorless
_exptl_crystal_density_diffrn 1.341
_exptl_crystal_description block
_exptl_crystal_F_000 856
_exptl_crystal_size_max 0.300
_exptl_crystal_size_mid 0.300
_exptl_crystal_size_min 0.300
_exptl_transmission_factor_max 0.7454
_exptl_transmission_factor_min 0.6534
_refine_diff_density_max 0.441
_refine_diff_density_min -0.618
_refine_diff_density_rms 0.048
_refine_ls_abs_structure_details
;
 Flack x determined using 1262 quotients [(I+)-(I-)]/[(I+)+(I-)]
 (Parsons, Flack and Wagner, Acta Cryst. B69 (2013) 249-259).
;
_refine_ls_abs_structure_Flack -0.02(3)
_refine_ls_extinction_method none
_refine_ls_goodness_of_fit_ref 1.001
_refine_ls_hydrogen_treatment constr
_refine_ls_matrix_type full
_refine_ls_number_parameters 246
_refine_ls_number_reflns 4105
_refine_ls_number_restraints 13
_refine_ls_restrained_S_all 1.024
_refine_ls_R_factor_all 0.0541
_refine_ls_R_factor_gt 0.0445
_refine_ls_shift/su_max 0.000
_refine_ls_shift/su_mean 0.000
_refine_ls_structure_factor_coef Fsqd
_refine_ls_weighting_details 'w=1/[\s^2^(Fo^2^)+(0.0780P)^2^+0.4300P] where P=(Fo^2^+2Fc^2^)/3'
_refine_ls_weighting_scheme calc
_refine_ls_wR_factor_gt 0.1219
_refine_ls_wR_factor_ref 0.1299
_reflns_Friedel_coverage 0.745
_reflns_Friedel_fraction_full 1.000
_reflns_Friedel_fraction_max 0.999
_reflns_number_gt 3472
_reflns_number_total 4105
_reflns_threshold_expression 'I > 2\s(I)'
_cod_data_source_file cs9b04326_si_002.cif
_cod_data_source_block 1
_cod_depositor_comments
;
The following automatic conversions were performed:

data item '_exptl_absorpt_correction_type' value 'Multi-scan' was
changed to 'multi-scan' in accordance with the
/home/data/users/saulius/crontab/automatic-downloads/rss-feeds/ACS/lib/dictionaries/cif_core.dic
dictionary named 'cif_core.dic' version 2.4.2 last updated on
2011-04-26.

Automatic conversion script
Id: cif_fix_values 6909 2019-04-08 15:41:33Z antanas 
;
_cod_original_cell_volume 2023.2(4)
_cod_database_code 4516228
_shelx_shelxl_version_number 2014/7
_shelx_space_group_comment
;
The symmetry employed for this shelxl refinement is uniquely defined
by the following loop, which should always be used as a source of
symmetry information in preference to the above space-group names.
They are only intended as comments.
;
_shelx_estimated_absorpt_t_min 0.917
_shelx_estimated_absorpt_t_max 0.917

loop_
_space_group_symop_operation_xyz
'x, y, z'
'x+1/2, -y+1/2, -z'
'-x, y+1/2, -z+1/2'
'-x+1/2, -y, z+1/2'

loop_
_atom_site_label
_atom_site_type_symbol
_atom_site_fract_x
_atom_site_fract_y
_atom_site_fract_z
_atom_site_U_iso_or_equiv
_atom_site_adp_type
_atom_site_occupancy
_atom_site_site_symmetry_order
_atom_site_calc_flag
_atom_site_refinement_flags_posn
_atom_site_refinement_flags_adp
C1 C 1.1322(5) -0.1029(3) -0.04037(17) 0.0498(8) Uani 1 1 d . .
C2 C 1.2895(5) -0.1034(4) -0.0377(2) 0.0599(10) Uani 1 1 d . .
H2 H 1.3408 -0.0692 -0.0048 0.072 Uiso 1 1 calc R U
C3 C 1.3671(6) -0.1564(5) -0.0857(2) 0.0705(12) Uani 1 1 d . .
H3 H 1.4726 -0.1594 -0.0851 0.085 Uiso 1 1 calc R U
C4 C 1.2885(6) -0.2050(4) -0.1347(2) 0.0689(12) Uani 1 1 d . .
H4 H 1.3430 -0.2395 -0.1667 0.083 Uiso 1 1 calc R U
C5 C 1.1335(6) -0.2042(4) -0.13747(19) 0.0611(10) Uani 1 1 d . .
H5 H 1.0823 -0.2375 -0.1706 0.073 Uiso 1 1 calc R U
C6 C 1.0563(5) -0.1524(4) -0.08979(18) 0.0513(9) Uani 1 1 d . .
C7 C 0.8918(5) -0.1416(4) -0.07890(19) 0.0544(9) Uani 1 1 d . .
C8 C 1.0195(5) -0.0542(4) 0.00305(17) 0.0529(9) Uani 1 1 d . .
C9 C 0.7415(5) 0.2227(4) 0.0378(2) 0.0661(12) Uani 1 1 d . .
H9A H 0.8492 0.2056 0.0334 0.079 Uiso 1 1 calc R U
H9B H 0.7238 0.3117 0.0257 0.079 Uiso 1 1 calc R U
C10 C 0.6990(5) 0.2087(4) 0.1041(2) 0.0601(10) Uani 1 1 d . .
H10 H 0.7130 0.1182 0.1161 0.072 Uiso 1 1 calc R U
C11 C 0.7949(7) 0.2936(6) 0.1441(3) 0.0949(17) Uani 1 1 d . .
H11A H 0.7727 0.3830 0.1360 0.142 Uiso 1 1 calc R U
H11B H 0.9004 0.2772 0.1364 0.142 Uiso 1 1 calc R U
H11C H 0.7727 0.2748 0.1855 0.142 Uiso 1 1 calc R U
C12 C 0.5324(4) 0.2445(4) 0.11166(16) 0.0486(8) Uani 1 1 d . .
C13 C 0.4748(8) 0.0364(6) 0.1671(4) 0.112(2) Uani 1 1 d . U
H13A H 0.5139 -0.0212 0.1363 0.134 Uiso 1 1 calc R U
H13B H 0.5483 0.0424 0.1995 0.134 Uiso 1 1 calc R U
C14 C 0.3295(8) -0.0082(7) 0.1892(4) 0.125(2) Uani 1 1 d . U
H14A H 0.3004 -0.0856 0.1674 0.151 Uiso 1 1 calc R U
H14B H 0.3395 -0.0311 0.2313 0.151 Uiso 1 1 calc R U
C15 C 0.2137(7) 0.0859(5) 0.1831(2) 0.0788(14) Uani 1 1 d . .
H15A H 0.1730 0.1090 0.2222 0.095 Uiso 1 1 calc R U
H15B H 0.1317 0.0526 0.1584 0.095 Uiso 1 1 calc R U
C16 C 0.2858(5) 0.2033(4) 0.15336(16) 0.0536(9) Uani 1 1 d . .
H16 H 0.2348 0.2213 0.1151 0.064 Uiso 1 1 calc R U
C17 C 0.2791(5) 0.3202(4) 0.19275(17) 0.0555(10) Uani 1 1 d . .
C18 C 0.1301(10) 0.4996(8) 0.2199(3) 0.124(3) Uani 1 1 d . .
H18A H 0.1063 0.4739 0.2603 0.185 Uiso 1 1 calc R U
H18B H 0.0478 0.5496 0.2038 0.185 Uiso 1 1 calc R U
H18C H 0.2209 0.5510 0.2200 0.185 Uiso 1 1 calc R U
N1 N 0.8766(4) -0.0850(3) -0.02191(14) 0.0508(7) Uani 1 1 d . .
N2 N 0.4413(4) 0.1643(3) 0.14221(14) 0.0506(7) Uani 1 1 d . .
O2 O 0.1531(4) 0.3862(4) 0.18353(17) 0.0916(12) Uani 1 1 d . .
O3 O 0.3719(4) 0.3492(3) 0.22953(14) 0.0784(9) Uani 1 1 d . .
O4 O 0.4853(3) 0.3469(3) 0.09184(14) 0.0659(8) Uani 1 1 d . .
O5 O 0.7861(4) -0.1740(4) -0.10987(15) 0.0778(9) Uani 1 1 d . .
O6 O 1.0394(4) 0.0010(4) 0.04970(14) 0.0769(9) Uani 1 1 d . .
S1 S 0.70965(13) -0.05925(10) 0.01377(5) 0.0603(3) Uani 1 1 d . .
S2 S 0.63882(13) 0.11757(11) -0.01198(5) 0.0640(3) Uani 1 1 d . .

loop_
_atom_site_aniso_label
_atom_site_aniso_U_11
_atom_site_aniso_U_22
_atom_site_aniso_U_33
_atom_site_aniso_U_23
_atom_site_aniso_U_13
_atom_site_aniso_U_12
C1 0.052(2) 0.0401(17) 0.058(2) 0.0043(15) -0.0010(18) 0.0021(17)
C2 0.052(2) 0.056(2) 0.072(2) 0.001(2) -0.007(2) 0.000(2)
C3 0.051(2) 0.066(3) 0.095(3) 0.012(3) 0.007(3) 0.004(2)
C4 0.072(3) 0.062(3) 0.073(3) 0.000(2) 0.017(3) 0.003(2)
C5 0.069(3) 0.055(2) 0.059(2) -0.0014(18) 0.006(2) -0.001(2)
C6 0.056(2) 0.0398(18) 0.058(2) 0.0054(16) -0.0016(18) -0.0003(17)
C7 0.054(2) 0.048(2) 0.061(2) 0.0007(17) -0.0027(18) -0.0039(17)
C8 0.056(2) 0.0442(18) 0.059(2) 0.0024(17) -0.0032(17) 0.0014(17)
C9 0.048(2) 0.049(2) 0.101(3) 0.010(2) 0.024(2) 0.0021(17)
C10 0.046(2) 0.049(2) 0.085(3) 0.006(2) 0.001(2) 0.0065(18)
C11 0.063(3) 0.099(4) 0.123(5) -0.009(3) -0.016(3) -0.002(3)
C12 0.048(2) 0.0450(19) 0.0532(19) 0.0053(16) 0.0039(17) 0.0029(17)
C13 0.101(4) 0.070(3) 0.165(5) 0.061(3) 0.043(3) 0.012(3)
C14 0.107(4) 0.085(3) 0.184(5) 0.061(3) 0.044(4) 0.006(3)
C15 0.073(3) 0.087(3) 0.077(3) 0.004(2) 0.015(3) -0.027(3)
C16 0.045(2) 0.071(3) 0.0445(18) 0.0042(16) -0.0009(17) -0.007(2)
C17 0.048(2) 0.074(3) 0.0453(18) 0.0040(18) 0.0045(18) 0.003(2)
C18 0.135(6) 0.129(6) 0.107(4) -0.014(4) 0.023(5) 0.069(5)
N1 0.0493(17) 0.0461(16) 0.0570(17) 0.0000(13) 0.0020(15) -0.0032(13)
N2 0.0516(19) 0.0450(16) 0.0553(17) 0.0074(14) 0.0052(14) 0.0032(15)
O2 0.064(2) 0.123(3) 0.088(2) -0.018(2) 0.0003(18) 0.036(2)
O3 0.084(2) 0.083(2) 0.0678(18) -0.0169(16) -0.0213(19) 0.0144(19)
O4 0.0532(16) 0.0523(16) 0.092(2) 0.0223(15) 0.0125(16) 0.0084(13)
O5 0.0589(18) 0.091(2) 0.083(2) -0.0195(18) -0.0115(17) -0.0101(19)
O6 0.076(2) 0.089(2) 0.0660(18) -0.0224(17) -0.0119(17) 0.0058(19)
S1 0.0563(6) 0.0535(5) 0.0710(6) 0.0065(5) 0.0138(5) -0.0050(5)
S2 0.0533(6) 0.0696(6) 0.0690(6) 0.0136(5) 0.0104(5) 0.0107(5)

loop_
_atom_type_symbol
_atom_type_description
_atom_type_scat_dispersion_real
_atom_type_scat_dispersion_imag
_atom_type_scat_source
C C 0.0033 0.0016 'International Tables Vol C Tables 4.2.6.8 and 6.1.1.4'
H H 0.0000 0.0000 'International Tables Vol C Tables 4.2.6.8 and 6.1.1.4'
N N 0.0061 0.0033 'International Tables Vol C Tables 4.2.6.8 and 6.1.1.4'
O O 0.0106 0.0060 'International Tables Vol C Tables 4.2.6.8 and 6.1.1.4'
S S 0.1246 0.1234 'International Tables Vol C Tables 4.2.6.8 and 6.1.1.4'

loop_
_geom_angle_atom_site_label_1
_geom_angle_atom_site_label_2
_geom_angle_atom_site_label_3
_geom_angle
C6 C1 C2 121.0(4)
C6 C1 C8 108.7(3)
C2 C1 C8 130.3(4)
C3 C2 C1 117.6(4)
C3 C2 H2 121.2
C1 C2 H2 121.2
C2 C3 C4 120.3(4)
C2 C3 H3 119.9
C4 C3 H3 119.9
C5 C4 C3 122.2(5)
C5 C4 H4 118.9
C3 C4 H4 118.9
C4 C5 C6 117.6(4)
C4 C5 H5 121.2
C6 C5 H5 121.2
C5 C6 C1 121.3(4)
C5 C6 C7 130.2(4)
C1 C6 C7 108.4(4)
O5 C7 N1 123.9(4)
O5 C7 C6 130.2(4)
N1 C7 C6 105.9(3)
O6 C8 N1 125.3(4)
O6 C8 C1 129.3(4)
N1 C8 C1 105.4(3)
C10 C9 S2 114.5(3)
C10 C9 H9A 108.6
S2 C9 H9A 108.6
C10 C9 H9B 108.6
S2 C9 H9B 108.6
H9A C9 H9B 107.6
C11 C10 C12 109.5(4)
C11 C10 C9 112.2(4)
C12 C10 C9 108.7(4)
C11 C10 H10 108.8
C12 C10 H10 108.8
C9 C10 H10 108.8
C10 C11 H11A 109.5
C10 C11 H11B 109.5
H11A C11 H11B 109.5
C10 C11 H11C 109.5
H11A C11 H11C 109.5
H11B C11 H11C 109.5
O4 C12 N2 121.1(4)
O4 C12 C10 119.9(4)
N2 C12 C10 119.0(3)
C14 C13 N2 103.7(5)
C14 C13 H13A 111.0
N2 C13 H13A 111.0
C14 C13 H13B 111.0
N2 C13 H13B 111.0
H13A C13 H13B 109.0
C15 C14 C13 112.7(5)
C15 C14 H14A 109.0
C13 C14 H14A 109.0
C15 C14 H14B 109.0
C13 C14 H14B 109.0
H14A C14 H14B 107.8
C14 C15 C16 106.7(4)
C14 C15 H15A 110.4
C16 C15 H15A 110.4
C14 C15 H15B 110.4
C16 C15 H15B 110.4
H15A C15 H15B 108.6
N2 C16 C17 111.2(3)
N2 C16 C15 104.4(4)
C17 C16 C15 111.9(3)
N2 C16 H16 109.7
C17 C16 H16 109.7
C15 C16 H16 109.7
O3 C17 O2 123.6(4)
O3 C17 C16 125.3(4)
O2 C17 C16 111.1(4)
O2 C18 H18A 109.5
O2 C18 H18B 109.5
H18A C18 H18B 109.5
O2 C18 H18C 109.5
H18A C18 H18C 109.5
H18B C18 H18C 109.5
C7 N1 C8 111.4(3)
C7 N1 S1 124.9(3)
C8 N1 S1 123.7(3)
C12 N2 C16 118.8(3)
C12 N2 C13 129.0(4)
C16 N2 C13 112.1(4)
C17 O2 C18 116.9(5)
N1 S1 S2 106.18(12)
C9 S2 S1 102.54(16)

loop_
_geom_bond_atom_site_label_1
_geom_bond_atom_site_label_2
_geom_bond_distance
C1 C6 1.385(5)
C1 C2 1.387(6)
C1 C8 1.473(6)
C2 C3 1.381(7)
C2 H2 0.9300
C3 C4 1.386(7)
C3 H3 0.9300
C4 C5 1.367(7)
C4 H4 0.9300
C5 C6 1.368(6)
C5 H5 0.9300
C6 C7 1.473(6)
C7 O5 1.206(5)
C7 N1 1.402(5)
C8 O6 1.197(5)
C8 N1 1.412(5)
C9 C10 1.527(7)
C9 S2 1.796(5)
C9 H9A 0.9700
C9 H9B 0.9700
C10 C11 1.509(7)
C10 C12 1.522(6)
C10 H10 0.9800
C11 H11A 0.9600
C11 H11B 0.9600
C11 H11C 0.9600
C12 O4 1.219(5)
C12 N2 1.338(5)
C13 C14 1.447(9)
C13 N2 1.462(6)
C13 H13A 0.9700
C13 H13B 0.9700
C14 C15 1.416(9)
C14 H14A 0.9700
C14 H14B 0.9700
C15 C16 1.520(6)
C15 H15A 0.9700
C15 H15B 0.9700
C16 N2 1.449(5)
C16 C17 1.493(6)
C16 H16 0.9800
C17 O3 1.194(5)
C17 O2 1.319(5)
C18 O2 1.438(8)
C18 H18A 0.9600
C18 H18B 0.9600
C18 H18C 0.9600
N1 S1 1.692(3)
S1 S2 2.0126(15)

loop_
_geom_torsion_atom_site_label_1
_geom_torsion_atom_site_label_2
_geom_torsion_atom_site_label_3
_geom_torsion_atom_site_label_4
_geom_torsion
C6 C1 C2 C3 -0.8(6)
C8 C1 C2 C3 179.9(4)
C1 C2 C3 C4 0.9(7)
C2 C3 C4 C5 -0.7(7)
C3 C4 C5 C6 0.3(7)
C4 C5 C6 C1 -0.1(6)
C4 C5 C6 C7 -177.8(4)
C2 C1 C6 C5 0.4(6)
C8 C1 C6 C5 179.8(3)
C2 C1 C6 C7 178.5(4)
C8 C1 C6 C7 -2.0(4)
C5 C6 C7 O5 -1.3(8)
C1 C6 C7 O5 -179.2(4)
C5 C6 C7 N1 177.7(4)
C1 C6 C7 N1 -0.2(4)
C6 C1 C8 O6 -176.0(4)
C2 C1 C8 O6 3.4(7)
C6 C1 C8 N1 3.4(4)
C2 C1 C8 N1 -177.2(4)
S2 C9 C10 C11 176.7(3)
S2 C9 C10 C12 -62.2(4)
C11 C10 C12 O4 71.0(5)
C9 C10 C12 O4 -51.8(5)
C11 C10 C12 N2 -106.5(5)
C9 C10 C12 N2 130.7(4)
N2 C13 C14 C15 -3.8(10)
C13 C14 C15 C16 1.0(10)
C14 C15 C16 N2 2.3(6)
C14 C15 C16 C17 -118.1(6)
N2 C16 C17 O3 -28.4(6)
C15 C16 C17 O3 87.9(6)
N2 C16 C17 O2 154.1(4)
C15 C16 C17 O2 -89.6(5)
O5 C7 N1 C8 -178.4(4)
C6 C7 N1 C8 2.5(4)
O5 C7 N1 S1 2.9(6)
C6 C7 N1 S1 -176.3(3)
O6 C8 N1 C7 175.9(4)
C1 C8 N1 C7 -3.6(4)
O6 C8 N1 S1 -5.4(6)
C1 C8 N1 S1 175.1(2)
O4 C12 N2 C16 -2.2(6)
C10 C12 N2 C16 175.3(4)
O4 C12 N2 C13 177.3(6)
C10 C12 N2 C13 -5.3(7)
C17 C16 N2 C12 -64.4(4)
C15 C16 N2 C12 174.8(4)
C17 C16 N2 C13 116.1(5)
C15 C16 N2 C13 -4.8(6)
C14 C13 N2 C12 -174.2(6)
C14 C13 N2 C16 5.3(8)
O3 C17 O2 C18 0.7(8)
C16 C17 O2 C18 178.3(5)
C7 N1 S1 S2 -89.3(3)
C8 N1 S1 S2 92.1(3)
C10 C9 S2 S1 -65.1(3)
